data_4114033
loop_
_publ_author_name
'Frances H. Stephens'
'Joshua S. Figueroa'
'Paula L. Diaconescu'
'Christopher C. Cummins'

_publ_section_title
;
 Molybdenum-Phosphorus Triple Bond Stabilization by Ancillary Alkoxide
 Ligation: Synthesis and Structure of a Terminal Phosphide
 Tris-1-methylcyclohexanoxide Complex
;
_journal_name_full 'Journal of the American Chemical Society'
_journal_page_first 9264
_journal_page_last 9265
_journal_paper_doi 10.1021/ja0354317
_journal_volume 125
_journal_year 2003
_chemical_formula_sum 'C21 H39 Mo O3 P'
_chemical_formula_weight 466.43
_chemical_name_common PMo(O(1-MeCy))3
_chemical_name_systematic
; 
 ? 
;
_space_group_IT_number 167
_symmetry_cell_setting hexagonal
_symmetry_space_group_name_Hall '-R 3 2"c'
_symmetry_space_group_name_H-M 'R -3 c :H'
_atom_sites_solution_hydrogens geom
_atom_sites_solution_primary direct
_atom_sites_solution_secondary difmap
_audit_creation_method SHELXL-97
_cell_angle_alpha 90.00
_cell_angle_beta 90.00
_cell_angle_gamma 120.00
_cell_formula_units_Z 12
_cell_length_a 10.8130(4)
_cell_length_b 10.8130(4)
_cell_length_c 69.271(3)
_cell_measurement_reflns_used 78
_cell_measurement_temperature 183(2)
_cell_volume 7014.1(5)
_computing_structure_refinement 'SHELXL-97 (Sheldrick, 1997)'
_computing_structure_solution 'SHELXS-97 (Sheldrick, 1990)'
_diffrn_ambient_temperature 183(2)
_diffrn_measured_fraction_theta_full 0.998
_diffrn_measured_fraction_theta_max 0.998
_diffrn_measurement_device_type 'CCD Area-detector'
_diffrn_radiation_monochromator graphite
_diffrn_radiation_source 'fine-focus sealed tube'
_diffrn_radiation_type MoK\a
_diffrn_radiation_wavelength 0.71073
_diffrn_reflns_av_R_equivalents 0.0879
_diffrn_reflns_av_sigmaI/netI 0.0351
_diffrn_reflns_limit_h_max 12
_diffrn_reflns_limit_h_min -11
_diffrn_reflns_limit_k_max 5
_diffrn_reflns_limit_k_min -12
_diffrn_reflns_limit_l_max 76
_diffrn_reflns_limit_l_min -76
_diffrn_reflns_number 8573
_diffrn_reflns_theta_full 23.27
_diffrn_reflns_theta_max 23.27
_diffrn_reflns_theta_min 2.47
_exptl_absorpt_coefficient_mu 0.646
_exptl_crystal_colour yellow
_exptl_crystal_density_diffrn 1.325
_exptl_crystal_description block
_exptl_crystal_F_000 2952
_exptl_crystal_size_max 0.25
_exptl_crystal_size_mid 0.24
_exptl_crystal_size_min 0.20
_refine_diff_density_max 0.646
_refine_diff_density_min -0.744
_refine_diff_density_rms 0.105
_refine_ls_extinction_method none
_refine_ls_goodness_of_fit_ref 1.092
_refine_ls_hydrogen_treatment mixed
_refine_ls_matrix_type full
_refine_ls_number_parameters 119
_refine_ls_number_reflns 1127
_refine_ls_number_restraints 0
_refine_ls_restrained_S_all 1.092
_refine_ls_R_factor_all 0.0394
_refine_ls_R_factor_gt 0.0357
_refine_ls_shift/su_max 0.051
_refine_ls_shift/su_mean 0.006
_refine_ls_structure_factor_coef Fsqd
_refine_ls_weighting_details 'calc w=1/[\s^2^(Fo^2^)+(0.0586P)^2^+12.6036P] where P=(Fo^2^+2Fc^2^)/3'
_refine_ls_weighting_scheme calc
_refine_ls_wR_factor_gt 0.0958
_refine_ls_wR_factor_ref 0.0986
_reflns_number_gt 1016
_reflns_number_total 1127
_reflns_threshold_expression >2sigma(I)
_cod_data_source_file ja0354317si20030616_025104_1.cif
_cod_data_source_block 002174m
_cod_original_cell_volume 7014.2(5)
_cod_original_sg_symbol_H-M 'R -3 c'
_cod_database_code 4114033

loop_
_symmetry_equiv_pos_as_xyz
'x, y, z'
'-y, x-y, z'
'-x+y, -x, z'
'y, x, -z+1/2'
'x-y, -y, -z+1/2'
'-x, -x+y, -z+1/2'
'x+2/3, y+1/3, z+1/3'
'-y+2/3, x-y+1/3, z+1/3'
'-x+y+2/3, -x+1/3, z+1/3'
'y+2/3, x+1/3, -z+5/6'
'x-y+2/3, -y+1/3, -z+5/6'
'-x+2/3, -x+y+1/3, -z+5/6'
'x+1/3, y+2/3, z+2/3'
'-y+1/3, x-y+2/3, z+2/3'
'-x+y+1/3, -x+2/3, z+2/3'
'y+1/3, x+2/3, -z+7/6'
'x-y+1/3, -y+2/3, -z+7/6'
'-x+1/3, -x+y+2/3, -z+7/6'
'-x, -y, -z'
'y, -x+y, -z'
'x-y, x, -z'
'-y, -x, z-1/2'
'-x+y, y, z-1/2'
'x, x-y, z-1/2'
'-x+2/3, -y+1/3, -z+1/3'
'y+2/3, -x+y+1/3, -z+1/3'
'x-y+2/3, x+1/3, -z+1/3'
'-y+2/3, -x+1/3, z-1/6'
'-x+y+2/3, y+1/3, z-1/6'
'x+2/3, x-y+1/3, z-1/6'
'-x+1/3, -y+2/3, -z+2/3'
'y+1/3, -x+y+2/3, -z+2/3'
'x-y+1/3, x+2/3, -z+2/3'
'-y+1/3, -x+2/3, z+1/6'
'-x+y+1/3, y+2/3, z+1/6'
'x+1/3, x-y+2/3, z+1/6'

loop_
_atom_site_label
_atom_site_type_symbol
_atom_site_fract_x
_atom_site_fract_y
_atom_site_fract_z
_atom_site_U_iso_or_equiv
_atom_site_adp_type
_atom_site_occupancy
_atom_site_symmetry_multiplicity
_atom_site_calc_flag
_atom_site_refinement_flags
Mo1 Mo 0.3333 0.6667 0.047083(6) 0.0262(2) Uani 1 3 d S
P1 P 0.3333 0.6667 0.07761(2) 0.0437(5) Uani 1 3 d S
O1 O 0.4495(2) 0.8536(2) 0.03889(3) 0.0292(5) Uani 1 1 d .
C11 C 0.5536(3) 0.9949(3) 0.04595(4) 0.0316(7) Uani 1 1 d .
C12 C 0.6027(4) 1.0905(4) 0.02827(5) 0.0390(8) Uani 1 1 d .
H12A H 0.526(4) 1.085(4) 0.0223(5) 0.045(10) Uiso 1 1 d .
H12B H 0.661(4) 1.178(4) 0.0322(4) 0.041(9) Uiso 1 1 d .
C13 C 0.6798(4) 1.0494(4) 0.01369(5) 0.0434(8) Uani 1 1 d .
H13A H 0.709(4) 1.116(4) 0.0032(5) 0.056(10) Uiso 1 1 d .
H13B H 0.619(4) 0.964(4) 0.0088(4) 0.036(8) Uiso 1 1 d .
C14 C 0.8045(4) 1.0440(4) 0.02293(5) 0.0476(9) Uani 1 1 d .
H14A H 0.847(3) 1.016(3) 0.0135(5) 0.045(9) Uiso 1 1 d .
H14B H 0.872(4) 1.128(4) 0.0268(6) 0.060(13) Uiso 1 1 d .
C15 C 0.7557(4) 0.9448(4) 0.04011(5) 0.0417(8) Uani 1 1 d .
H15A H 0.692(4) 0.847(4) 0.0351(5) 0.046(10) Uiso 1 1 d .
H15B H 0.836(4) 0.948(3) 0.0466(4) 0.037(8) Uiso 1 1 d .
C16 C 0.6779(3) 0.9855(4) 0.05476(4) 0.0356(7) Uani 1 1 d .
H16A H 0.647(3) 0.924(3) 0.0650(4) 0.038(9) Uiso 1 1 d .
H16B H 0.744(3) 1.080(3) 0.0602(4) 0.035(8) Uiso 1 1 d .
C17 C 0.4824(4) 1.0427(4) 0.06063(5) 0.0470(8) Uani 1 1 d .
H17D H 0.4049 1.0475 0.0546 0.070 Uiso 1 1 calc R
H17A H 0.5507 1.1352 0.0655 0.070 Uiso 1 1 calc R
H17B H 0.4462 0.9756 0.0711 0.070 Uiso 1 1 calc R

loop_
_atom_site_aniso_label
_atom_site_aniso_U_11
_atom_site_aniso_U_22
_atom_site_aniso_U_33
_atom_site_aniso_U_23
_atom_site_aniso_U_13
_atom_site_aniso_U_12
Mo1 0.0245(3) 0.0245(3) 0.0297(3) 0.000 0.000 0.01226(14)
P1 0.0493(7) 0.0493(7) 0.0325(8) 0.000 0.000 0.0247(3)
O1 0.0258(10) 0.0245(11) 0.0348(11) -0.0013(9) -0.0031(8) 0.0108(9)
C11 0.0268(15) 0.0241(15) 0.0411(16) -0.0086(13) -0.0059(13) 0.0107(13)
C12 0.0347(19) 0.0230(17) 0.0528(19) -0.0033(15) -0.0140(16) 0.0095(16)
C13 0.042(2) 0.0327(19) 0.0384(17) 0.0015(16) -0.0020(15) 0.0056(16)
C14 0.0339(19) 0.048(2) 0.051(2) -0.0067(17) 0.0063(16) 0.0130(18)
C15 0.0301(17) 0.045(2) 0.054(2) -0.0062(16) -0.0068(16) 0.0212(16)
C16 0.0355(17) 0.0328(18) 0.0355(16) -0.0055(15) -0.0101(14) 0.0147(15)
C17 0.044(2) 0.037(2) 0.060(2) -0.0141(16) 0.0016(17) 0.0211(17)

loop_
_atom_type_symbol
_atom_type_description
_atom_type_scat_dispersion_real
_atom_type_scat_dispersion_imag
_atom_type_scat_source
C C 0.0033 0.0016 'International Tables Vol C Tables 4.2.6.8 and 6.1.1.4'
H H 0.0000 0.0000 'International Tables Vol C Tables 4.2.6.8 and 6.1.1.4'
O O 0.0106 0.0060 'International Tables Vol C Tables 4.2.6.8 and 6.1.1.4'
P P 0.1023 0.0942 'International Tables Vol C Tables 4.2.6.8 and 6.1.1.4'
Mo Mo -1.6832 0.6857 'International Tables Vol C Tables 4.2.6.8 and 6.1.1.4'

loop_
_geom_angle_atom_site_label_1
_geom_angle_atom_site_label_2
_geom_angle_atom_site_label_3
_geom_angle
_geom_angle_site_symmetry_1
_geom_angle_site_symmetry_3
O1 Mo1 O1 111.10(5) 2_665 .
O1 Mo1 O1 111.10(5) 2_665 3_565
O1 Mo1 O1 111.10(5) . 3_565
O1 Mo1 P1 107.79(6) 2_665 .
O1 Mo1 P1 107.79(6) . .
O1 Mo1 P1 107.79(6) 3_565 .
C11 O1 Mo1 141.92(16) . .
O1 C11 C17 108.9(2) . .
O1 C11 C12 105.5(2) . .
C17 C11 C12 111.9(3) . .
O1 C11 C16 108.0(2) . .
C17 C11 C16 111.7(3) . .
C12 C11 C16 110.4(3) . .
C13 C12 C11 113.3(3) . .
C12 C13 C14 111.2(3) . .
C15 C14 C13 110.9(3) . .
C14 C15 C16 111.6(3) . .
C15 C16 C11 112.7(3) . .

loop_
_geom_bond_atom_site_label_1
_geom_bond_atom_site_label_2
_geom_bond_distance
_geom_bond_site_symmetry_2
Mo1 O1 1.857(2) 2_665
Mo1 O1 1.857(2) .
Mo1 O1 1.857(2) 3_565
Mo1 P1 2.1144(16) .
O1 C11 1.456(3) .
C11 C17 1.514(4) .
C11 C12 1.517(4) .
C11 C16 1.525(4) .
C12 C13 1.511(5) .
C13 C14 1.520(5) .
C14 C15 1.510(5) .
C15 C16 1.517(4) .
